data_2220656
loop_
_publ_author_name
'Visentin, Lorenzo do Canto'
'Filgueiras, Carlos Alberto Lombardi'
'Bordinh\~ao, Jairo'
'Ferreira, Leonardo da Cunha'

_publ_section_title <i>cis</i>-Bis{1-[(4-nitrophenyl)diazenyl]-2-naphtholato}dipyridinenickel(II)
_journal_coeditor_code WM2206
_journal_issue 1
_journal_name_full 'Acta Crystallographica Section E'
_journal_page_first m20
_journal_page_last m21
_journal_paper_doi 10.1107/S1600536808040476
_journal_volume 65
_journal_year 2009
_chemical_formula_iupac '[Ni (C16 H10 N3 O3)2 (C5 H5 N)2]'
_chemical_formula_moiety 'C42 H30 N8 Ni O6'
_chemical_formula_sum 'C42 H30 N8 Ni O6'
_chemical_formula_weight 801.45
_chemical_melting_point 473
_chemical_name_common NiAZOnaphtholate
_chemical_name_systematic
;
<i>cis</i>-Bis{1-[(4-nitrophenyl)diazenyl]-2-naphtholato}dipyridinenickel(II)
;
_space_group_IT_number 14
_symmetry_cell_setting monoclinic
_symmetry_space_group_name_Hall '-P 2ybc'
_symmetry_space_group_name_H-M 'P 1 21/c 1'
_atom_sites_solution_hydrogens geom
_atom_sites_solution_primary direct
_atom_sites_solution_secondary difmap
_cell_angle_alpha 90.00
_cell_angle_beta 93.04(3)
_cell_angle_gamma 90.00
_cell_formula_units_Z 4
_cell_length_a 11.719(2)
_cell_length_b 18.885(4)
_cell_length_c 16.922(3)
_cell_measurement_reflns_used 217
_cell_measurement_temperature 295(2)
_cell_measurement_theta_max 27.5
_cell_measurement_theta_min 1.0
_cell_volume 3739.8(12)
_computing_cell_refinement 'PHICHI (Duisenberg et al., 2000)'
_computing_data_collection 'COLLECT (Nonius, 1998)'
_computing_data_reduction 'EVALCCD (Duisenberg et al., 2003)'
_computing_molecular_graphics 'ORTEP-3 for Windows (Farrugia, 1997)'
_computing_publication_material 'PLATON (Spek, 2003) and WinGX (Farrugia, 1999)'
_computing_structure_refinement 'SHELXL97 (Sheldrick, 2008)'
_computing_structure_solution 'SHELXS97 (Sheldrick, 2008)'
_diffrn_ambient_temperature 295(2)
_diffrn_measured_fraction_theta_full 0.998
_diffrn_measured_fraction_theta_max 0.998
_diffrn_measurement_device_type 'Nonius KappaCCD'
_diffrn_measurement_method '\f and \w'
_diffrn_radiation_monochromator graphite
_diffrn_radiation_source 'fine-focus sealed tube'
_diffrn_radiation_type MoK\a
_diffrn_radiation_wavelength 0.71073
_diffrn_reflns_av_R_equivalents 0.0759
_diffrn_reflns_av_sigmaI/netI 0.0325
_diffrn_reflns_limit_h_max 13
_diffrn_reflns_limit_h_min -13
_diffrn_reflns_limit_k_max 22
_diffrn_reflns_limit_k_min -22
_diffrn_reflns_limit_l_max 20
_diffrn_reflns_limit_l_min -20
_diffrn_reflns_number 64998
_diffrn_reflns_theta_full 25.00
_diffrn_reflns_theta_max 25.00
_diffrn_reflns_theta_min 2.77
_diffrn_standards_decay_% 0
_exptl_absorpt_coefficient_mu 0.580
_exptl_absorpt_correction_T_max 0.9180
_exptl_absorpt_correction_T_min 0.8140
_exptl_absorpt_correction_type multi-scan
_exptl_absorpt_process_details '(SADABS; Sheldrick, 2004)'
_exptl_crystal_colour red
_exptl_crystal_density_diffrn 1.423
_exptl_crystal_density_method 'not measured'
_exptl_crystal_description block
_exptl_crystal_F_000 1656
_exptl_crystal_size_max 0.37
_exptl_crystal_size_mid 0.18
_exptl_crystal_size_min 0.15
_refine_diff_density_max 0.230
_refine_diff_density_min -0.243
_refine_ls_extinction_method none
_refine_ls_goodness_of_fit_ref 1.048
_refine_ls_hydrogen_treatment constr
_refine_ls_matrix_type full
_refine_ls_number_parameters 514
_refine_ls_number_reflns 6566
_refine_ls_number_restraints 0
_refine_ls_restrained_S_all 1.048
_refine_ls_R_factor_all 0.0651
_refine_ls_R_factor_gt 0.0387
_refine_ls_shift/su_max 0.000
_refine_ls_shift/su_mean 0.000
_refine_ls_structure_factor_coef Fsqd
_refine_ls_weighting_details 'w = 1/[\s^2^(Fo^2^)+(0.0357P)^2^+1.6025P] where P=(Fo^2^+2Fc^2^)/3'
_refine_ls_weighting_scheme calc
_refine_ls_wR_factor_gt 0.0806
_refine_ls_wR_factor_ref 0.0897
_reflns_number_gt 4859
_reflns_number_total 6566
_reflns_threshold_expression I>2\s(I)
_cod_data_source_file wm2206.cif
_cod_data_source_block I
_cod_depositor_comments
;
The following automatic conversions were performed:
'_geom_bond_publ_flag' value 'Y' changed to 'y' according to
'/home/saulius/struct/CIF-dictionaries/cif_core.dic' dictionary named
'cif_core.dic' version 2.4.1 from 2010-06-29 (6 times).

Automatic conversion script
Id: cif_fix_enum 1527 2010-12-29 10:47:43Z saulius 

The following automatic conversions were performed:

'_geom_bond_publ_flag' value 'Y' changed to 'y' according to
/home/saulius/struct/CIF-dictionaries/cif_core.dic dictionary named
'cif_core.dic' version 2.4.1 from 2010-06-29 (6 times).

Automatic conversion script
Id: cif_fix_values 1715 2011-07-08 13:25:40Z adriana 
;
_cod_original_cell_volume 3740.0(13)
_cod_original_sg_symbol_H-M 'P 21/c'
_cod_database_code 2220656
_cod_database_fobs_code 2220656

loop_
_symmetry_equiv_pos_as_xyz
'x, y, z'
'-x, y+1/2, -z+1/2'
'-x, -y, -z'
'x, -y-1/2, z-1/2'

loop_
_atom_site_type_symbol
_atom_site_label
_atom_site_fract_x
_atom_site_fract_y
_atom_site_fract_z
_atom_site_U_iso_or_equiv
_atom_site_adp_type
_atom_site_calc_flag
_atom_site_refinement_flags
_atom_site_occupancy
_atom_site_disorder_assembly
_atom_site_disorder_group
Ni Ni1 0.73654(2) 0.112500(16) 0.041889(18) 0.03358(10) Uani d . 1 . .
N N1 0.71063(15) 0.21142(10) -0.02158(11) 0.0336(4) Uani d . 1 . .
N N2 0.63714(16) 0.25763(10) 0.00047(11) 0.0370(5) Uani d . 1 . .
N N3 1.0357(2) 0.33257(17) -0.21680(16) 0.0701(8) Uani d . 1 . .
N N4 0.75644(16) 0.17270(10) 0.14908(11) 0.0379(5) Uani d . 1 . .
N N5 0.81962(17) 0.22968(11) 0.15104(12) 0.0401(5) Uani d . 1 . .
N N6 0.4055(2) 0.16963(14) 0.36697(13) 0.0531(6) Uani d . 1 . .
N N7 0.73012(17) 0.05551(10) -0.06623(12) 0.0406(5) Uani d . 1 . .
N N8 0.74895(17) 0.01201(10) 0.09784(12) 0.0386(5) Uani d . 1 . .
C C1 0.54975(19) 0.23983(13) 0.04658(13) 0.0358(5) Uani d . 1 . .
C C2 0.51196(19) 0.16895(14) 0.06152(14) 0.0373(6) Uani d . 1 . .
C C3 0.4060(2) 0.16159(16) 0.10089(15) 0.0471(6) Uani d . 1 . .
H H3 0.3751 0.1166 0.1067 0.056 Uiso calc R 1 . .
C C4 0.3506(2) 0.21795(17) 0.12949(16) 0.0543(8) Uani d . 1 . .
H H4 0.2844 0.2103 0.1561 0.065 Uiso calc R 1 . .
C C5 0.3901(2) 0.28914(16) 0.12038(15) 0.0480(7) Uani d . 1 . .
C C6 0.3342(3) 0.3474(2) 0.15296(18) 0.0678(9) Uani d . 1 . .
H H6 0.2696 0.3398 0.1815 0.081 Uiso calc R 1 . .
C C7 0.3728(3) 0.4148(2) 0.1435(2) 0.0803(11) Uani d . 1 . .
H H7 0.3356 0.4527 0.1662 0.096 Uiso calc R 1 . .
C C8 0.4683(3) 0.42665(18) 0.0997(2) 0.0732(10) Uani d . 1 . .
H H8 0.4937 0.4727 0.0920 0.088 Uiso calc R 1 . .
C C9 0.5259(3) 0.37042(15) 0.06765(18) 0.0577(8) Uani d . 1 . .
H H9 0.5904 0.3791 0.0394 0.069 Uiso calc R 1 . .
C C10 0.4883(2) 0.30047(14) 0.07722(14) 0.0426(6) Uani d . 1 . .
C C11 0.78929(19) 0.24392(12) -0.07322(13) 0.0340(5) Uani d . 1 . .
C C12 0.8024(2) 0.31680(14) -0.07792(16) 0.0482(7) Uani d . 1 . .
H H12 0.7574 0.3463 -0.0485 0.058 Uiso calc R 1 . .
C C13 0.8815(3) 0.34579(15) -0.12567(17) 0.0575(8) Uani d . 1 . .
H H13 0.8900 0.3947 -0.1287 0.069 Uiso calc R 1 . .
C C14 0.9481(2) 0.30173(15) -0.16898(15) 0.0465(7) Uani d . 1 . .
C C15 0.9355(2) 0.22981(14) -0.16720(15) 0.0451(6) Uani d . 1 . .
H H15 0.9798 0.2009 -0.1978 0.054 Uiso calc R 1 . .
C C16 0.8561(2) 0.20082(13) -0.11915(15) 0.0415(6) Uani d . 1 . .
H H16 0.8470 0.1519 -0.1174 0.050 Uiso calc R 1 . .
C C17 0.9075(2) 0.23637(13) 0.10183(14) 0.0413(6) Uani d . 1 . .
C C18 0.9558(2) 0.17932(14) 0.05833(15) 0.0425(6) Uani d . 1 . .
C C19 1.0637(2) 0.19248(16) 0.02366(17) 0.0532(7) Uani d . 1 . .
H H19 1.1029 0.1548 0.0024 0.064 Uiso calc R 1 . .
C C20 1.1091(2) 0.25816(18) 0.02127(18) 0.0605(8) Uani d . 1 . .
H H20 1.1771 0.2647 -0.0037 0.073 Uiso calc R 1 . .
C C21 1.0559(2) 0.31780(17) 0.05598(17) 0.0571(8) Uani d . 1 . .
C C22 1.0988(3) 0.3870(2) 0.0470(2) 0.0810(11) Uani d . 1 . .
H H22 1.1630 0.3941 0.0180 0.097 Uiso calc R 1 . .
C C23 1.0472(4) 0.4438(2) 0.0802(3) 0.0974(14) Uani d . 1 . .
H H23 1.0756 0.4892 0.0734 0.117 Uiso calc R 1 . .
C C24 0.9519(4) 0.43321(19) 0.1244(3) 0.0902(12) Uani d . 1 . .
H H24 0.9180 0.4717 0.1481 0.108 Uiso calc R 1 . .
C C25 0.9069(3) 0.36590(16) 0.13346(19) 0.0663(9) Uani d . 1 . .
H H25 0.8424 0.3598 0.1624 0.080 Uiso calc R 1 . .
C C26 0.9579(2) 0.30722(15) 0.09933(16) 0.0495(7) Uani d . 1 . .
C C27 0.6742(2) 0.17444(13) 0.20889(13) 0.0376(6) Uani d . 1 . .
C C28 0.6336(2) 0.23743(13) 0.24103(15) 0.0418(6) Uani d . 1 . .
H H28 0.6650 0.2805 0.2268 0.050 Uiso calc R 1 . .
C C29 0.5478(2) 0.23611(14) 0.29330(15) 0.0449(6) Uani d . 1 . .
H H29 0.5202 0.2781 0.3138 0.054 Uiso calc R 1 . .
C C30 0.5028(2) 0.17145(14) 0.31523(14) 0.0416(6) Uani d . 1 . .
C C31 0.5433(2) 0.10847(14) 0.28627(14) 0.0463(6) Uani d . 1 . .
H H31 0.5140 0.0654 0.3026 0.056 Uiso calc R 1 . .
C C32 0.6281(2) 0.11035(14) 0.23263(15) 0.0466(6) Uani d . 1 . .
H H32 0.6547 0.0682 0.2120 0.056 Uiso calc R 1 . .
C C33 0.6487(2) 0.06812(15) -0.12249(16) 0.0511(7) Uani d . 1 . .
H H33 0.5897 0.0989 -0.1115 0.061 Uiso calc R 1 . .
C C34 0.6486(3) 0.03716(19) -0.19646(19) 0.0736(10) Uani d . 1 . .
H H34 0.5913 0.0475 -0.2349 0.088 Uiso calc R 1 . .
C C35 0.7351(3) -0.0094(2) -0.2122(2) 0.0834(12) Uani d . 1 . .
H H35 0.7370 -0.0310 -0.2615 0.100 Uiso calc R 1 . .
C C36 0.8178(3) -0.02345(18) -0.1546(2) 0.0731(10) Uani d . 1 . .
H H36 0.8763 -0.0552 -0.1639 0.088 Uiso calc R 1 . .
C C37 0.8135(2) 0.00968(14) -0.08311(17) 0.0519(7) Uani d . 1 . .
H H37 0.8707 0.0002 -0.0443 0.062 Uiso calc R 1 . .
C C38 0.8368(2) -0.00533(14) 0.14751(16) 0.0485(7) Uani d . 1 . .
H H38 0.8893 0.0297 0.1627 0.058 Uiso calc R 1 . .
C C39 0.8535(3) -0.07288(16) 0.17741(18) 0.0595(8) Uani d . 1 . .
H H39 0.9154 -0.0828 0.2123 0.071 Uiso calc R 1 . .
C C40 0.7765(3) -0.12535(15) 0.15457(18) 0.0580(8) Uani d . 1 . .
H H40 0.7864 -0.1715 0.1729 0.070 Uiso calc R 1 . .
C C41 0.6855(2) -0.10789(14) 0.10441(17) 0.0512(7) Uani d . 1 . .
H H41 0.6321 -0.1421 0.0884 0.061 Uiso calc R 1 . .
C C42 0.6738(2) -0.03930(13) 0.07789(16) 0.0444(6) Uani d . 1 . .
H H42 0.6107 -0.0280 0.0446 0.053 Uiso calc R 1 . .
O O1 0.56484(13) 0.11301(9) 0.04110(10) 0.0399(4) Uani d . 1 . .
O O2 1.0358(3) 0.39692(16) -0.22459(19) 0.1256(12) Uani d . 1 . .
O O3 1.1043(2) 0.29343(15) -0.24720(15) 0.0888(8) Uani d . 1 . .
O O4 0.90854(14) 0.11845(9) 0.04779(10) 0.0449(4) Uani d . 1 . .
O O5 0.3680(2) 0.11152(12) 0.38569(14) 0.0799(7) Uani d . 1 . .
O O6 0.36631(19) 0.22562(12) 0.38958(14) 0.0758(7) Uani d . 1 . .

loop_
_atom_site_aniso_label
_atom_site_aniso_U_11
_atom_site_aniso_U_22
_atom_site_aniso_U_33
_atom_site_aniso_U_12
_atom_site_aniso_U_13
_atom_site_aniso_U_23
Ni1 0.03349(16) 0.03100(16) 0.03668(17) -0.00179(13) 0.00593(12) -0.00190(14)
N1 0.0334(10) 0.0355(11) 0.0326(11) -0.0007(9) 0.0084(8) -0.0021(9)
N2 0.0360(11) 0.0394(12) 0.0358(11) 0.0018(9) 0.0035(9) -0.0009(9)
N3 0.0730(18) 0.082(2) 0.0574(16) -0.0254(16) 0.0229(14) 0.0154(15)
N4 0.0411(11) 0.0361(11) 0.0367(11) -0.0049(9) 0.0021(9) 0.0001(9)
N5 0.0453(12) 0.0389(12) 0.0354(11) -0.0060(10) -0.0040(9) 0.0009(9)
N6 0.0605(15) 0.0575(16) 0.0422(13) 0.0017(13) 0.0103(11) -0.0041(12)
N7 0.0450(12) 0.0345(11) 0.0432(12) -0.0056(9) 0.0103(10) -0.0051(10)
N8 0.0407(11) 0.0347(11) 0.0410(12) 0.0008(9) 0.0063(9) -0.0002(9)
C1 0.0346(13) 0.0434(14) 0.0299(13) 0.0023(11) 0.0045(10) -0.0015(11)
C2 0.0308(12) 0.0500(15) 0.0311(13) 0.0022(11) 0.0005(10) -0.0028(11)
C3 0.0313(13) 0.0617(18) 0.0488(16) -0.0056(12) 0.0077(11) 0.0017(14)
C4 0.0323(14) 0.089(2) 0.0428(16) 0.0034(14) 0.0072(12) -0.0034(15)
C5 0.0369(14) 0.0677(19) 0.0392(15) 0.0134(13) 0.0006(11) -0.0089(13)
C6 0.0507(18) 0.093(3) 0.060(2) 0.0191(18) 0.0077(15) -0.0226(19)
C7 0.074(2) 0.084(3) 0.083(3) 0.032(2) 0.004(2) -0.036(2)
C8 0.080(2) 0.057(2) 0.083(2) 0.0170(17) 0.0030(19) -0.0207(18)
C9 0.0619(18) 0.0523(18) 0.0594(19) 0.0119(14) 0.0090(15) -0.0092(14)
C10 0.0426(14) 0.0510(16) 0.0340(14) 0.0106(12) -0.0011(11) -0.0044(12)
C11 0.0357(13) 0.0371(13) 0.0291(12) -0.0040(10) 0.0005(10) 0.0022(10)
C12 0.0582(17) 0.0404(15) 0.0473(16) -0.0031(12) 0.0155(13) -0.0014(12)
C13 0.072(2) 0.0411(16) 0.0603(19) -0.0136(14) 0.0173(15) 0.0090(14)
C14 0.0456(15) 0.0587(18) 0.0358(14) -0.0105(13) 0.0074(12) 0.0098(13)
C15 0.0435(15) 0.0518(17) 0.0413(15) 0.0018(12) 0.0131(12) 0.0049(12)
C16 0.0430(14) 0.0362(14) 0.0464(15) -0.0019(11) 0.0128(12) 0.0032(12)
C17 0.0412(14) 0.0465(15) 0.0353(14) -0.0087(12) -0.0053(11) 0.0041(12)
C18 0.0353(13) 0.0508(17) 0.0409(14) -0.0035(12) -0.0032(11) 0.0084(12)
C19 0.0363(14) 0.0658(19) 0.0575(18) -0.0043(13) 0.0024(13) 0.0042(15)
C20 0.0383(15) 0.087(2) 0.0555(18) -0.0191(16) -0.0039(13) 0.0154(17)
C21 0.0522(17) 0.066(2) 0.0515(17) -0.0233(15) -0.0131(14) 0.0154(15)
C22 0.074(2) 0.080(3) 0.087(3) -0.040(2) -0.0172(19) 0.027(2)
C23 0.117(4) 0.056(2) 0.116(4) -0.038(2) -0.020(3) 0.020(2)
C24 0.114(3) 0.050(2) 0.104(3) -0.021(2) -0.008(3) -0.004(2)
C25 0.081(2) 0.0481(18) 0.069(2) -0.0153(16) -0.0033(17) -0.0007(15)
C26 0.0538(16) 0.0490(17) 0.0442(16) -0.0140(13) -0.0131(13) 0.0053(13)
C27 0.0435(14) 0.0403(14) 0.0287(12) -0.0014(11) -0.0010(10) -0.0031(11)
C28 0.0486(15) 0.0366(14) 0.0399(15) -0.0065(11) 0.0010(12) -0.0024(11)
C29 0.0555(16) 0.0387(15) 0.0405(15) 0.0013(12) 0.0021(12) -0.0106(12)
C30 0.0461(14) 0.0480(16) 0.0310(13) 0.0009(12) 0.0032(11) -0.0040(12)
C31 0.0629(17) 0.0366(14) 0.0404(14) -0.0010(13) 0.0132(12) 0.0038(12)
C32 0.0624(17) 0.0366(14) 0.0420(14) 0.0016(13) 0.0129(12) -0.0015(12)
C33 0.0589(17) 0.0480(17) 0.0466(16) -0.0088(13) 0.0054(14) -0.0072(13)
C34 0.080(2) 0.090(3) 0.0504(19) -0.027(2) -0.0005(17) -0.0147(18)
C35 0.099(3) 0.091(3) 0.064(2) -0.031(2) 0.037(2) -0.042(2)
C36 0.072(2) 0.069(2) 0.082(2) -0.0109(18) 0.037(2) -0.032(2)
C37 0.0527(16) 0.0437(16) 0.0614(18) -0.0034(13) 0.0233(14) -0.0109(14)
C38 0.0496(16) 0.0451(16) 0.0505(16) 0.0002(12) -0.0006(13) -0.0016(13)
C39 0.0621(19) 0.0571(19) 0.0584(19) 0.0098(15) -0.0056(15) 0.0089(15)
C40 0.074(2) 0.0377(16) 0.0638(19) 0.0050(14) 0.0153(16) 0.0099(14)
C41 0.0599(17) 0.0389(15) 0.0557(17) -0.0084(13) 0.0102(14) 0.0021(13)
C42 0.0449(15) 0.0391(15) 0.0495(16) -0.0038(12) 0.0060(12) 0.0010(12)
O1 0.0348(9) 0.0402(9) 0.0453(10) -0.0050(8) 0.0083(7) -0.0032(8)
O2 0.157(3) 0.083(2) 0.145(3) -0.0318(19) 0.088(2) 0.0334(19)
O3 0.0725(16) 0.114(2) 0.0840(18) -0.0154(15) 0.0420(14) 0.0119(16)
O4 0.0380(9) 0.0412(10) 0.0561(11) -0.0026(8) 0.0067(8) -0.0015(9)
O5 0.0960(17) 0.0644(15) 0.0839(16) -0.0114(13) 0.0483(13) -0.0033(13)
O6 0.0788(15) 0.0641(14) 0.0879(17) 0.0151(12) 0.0367(13) -0.0108(12)

loop_
_atom_type_symbol
_atom_type_description
_atom_type_scat_dispersion_real
_atom_type_scat_dispersion_imag
_atom_type_scat_source
Ni Ni 0.3390 1.1120 'International Tables Vol C Tables 4.2.6.8 and 6.1.1.4'
N N 0.0060 0.0030 'International Tables Vol C Tables 4.2.6.8 and 6.1.1.4'
C C 0.0030 0.0020 'International Tables Vol C Tables 4.2.6.8 and 6.1.1.4'
O O 0.0110 0.0060 'International Tables Vol C Tables 4.2.6.8 and 6.1.1.4'
H H 0.0000 0.0000 'International Tables Vol C Tables 4.2.6.8 and 6.1.1.4'

loop_
_geom_angle_atom_site_label_1
_geom_angle_atom_site_label_2
_geom_angle_atom_site_label_3
_geom_angle_site_symmetry_1
_geom_angle_site_symmetry_3
_geom_angle
_geom_angle_publ_flag
N1 N2 C1 . . 122.0(2) ?
N2 C1 C2 . . 125.4(2) ?
N2 C1 C10 . . 114.1(2) ?
N2 N1 C11 . . 110.14(18) ?
N2 N1 Ni1 . . 121.05(14) ?
N4 Ni1 N1 . . 88.18(7) ?
N4 N5 C17 . . 120.4(2) ?
N5 N4 C27 . . 111.37(19) ?
N5 N4 Ni1 . . 119.66(15) ?
N5 C17 C18 . . 125.0(2) ?
N5 C17 C26 . . 114.9(2) ?
N7 Ni1 N1 . . 90.70(8) ?
N7 Ni1 N4 . . 175.45(7) ?
N7 Ni1 N8 . . 85.96(8) ?
N7 C37 C36 . . 122.9(3) ?
N7 C37 H37 . . 118.5 ?
N7 C33 C34 . . 122.5(3) ?
N7 C33 H33 . . 118.7 ?
N8 C42 C41 . . 123.1(3) ?
N8 C42 H42 . . 118.5 ?
N8 C38 C39 . . 123.1(3) ?
N8 C38 H38 . . 118.5 ?
N8 Ni1 N1 . . 174.80(8) ?
N8 Ni1 N4 . . 95.45(8) ?
O1 Ni1 N4 . . 93.84(7) ?
O1 Ni1 O4 . . 175.75(7) ?
O1 Ni1 N7 . . 90.40(8) ?
O1 Ni1 N8 . . 92.99(7) ?
O1 Ni1 N1 . . 83.04(7) ?
O1 C2 C1 . . 124.2(2) ?
O1 C2 C3 . . 119.0(2) ?
O2 N3 O3 . . 123.4(3) ?
O2 N3 C14 . . 117.4(3) ?
O3 N3 C14 . . 119.2(3) ?
O4 Ni1 N4 . . 82.23(8) ?
O4 Ni1 N7 . . 93.47(8) ?
O4 Ni1 N8 . . 89.03(7) ?
O4 Ni1 N1 . . 95.16(7) ?
O4 C18 C17 . . 124.3(2) ?
O4 C18 C19 . . 118.6(2) ?
O5 N6 C30 . . 118.2(2) ?
O6 N6 O5 . . 123.1(2) ?
O6 N6 C30 . . 118.8(2) ?
C11 N1 Ni1 . . 126.17(14) ?
C27 N4 Ni1 . . 124.23(15) ?
C9 C8 C7 . . 120.5(3) ?
C9 C8 H8 . . 119.7 ?
C7 C8 H8 . . 119.7 ?
C23 C22 C21 . . 120.9(4) ?
C23 C22 H22 . . 119.5 ?
C21 C22 H22 . . 119.5 ?
C22 C23 C24 . . 119.7(3) ?
C22 C23 H23 . . 120.2 ?
C24 C23 H23 . . 120.2 ?
C25 C24 C23 . . 120.8(4) ?
C25 C24 H24 . . 119.6 ?
C23 C24 H24 . . 119.6 ?
C24 C25 C26 . . 120.4(3) ?
C24 C25 H25 . . 119.8 ?
C26 C25 H25 . . 119.8 ?
C33 N7 C37 . . 117.6(2) ?
C33 N7 Ni1 . . 121.11(17) ?
C37 N7 Ni1 . . 121.06(19) ?
C38 N8 C42 . . 117.1(2) ?
C38 N8 Ni1 . . 122.17(17) ?
C42 N8 Ni1 . . 120.36(17) ?
C2 C1 C10 . . 120.4(2) ?
C1 C2 C3 . . 116.8(2) ?
C4 C3 C2 . . 122.0(3) ?
C4 C3 H3 . . 119.0 ?
C2 C3 H3 . . 119.0 ?
C3 C4 C5 . . 122.5(2) ?
C3 C4 H4 . . 118.7 ?
C5 C4 H4 . . 118.7 ?
C6 C5 C10 . . 119.5(3) ?
C6 C5 C4 . . 122.1(3) ?
C10 C5 C4 . . 118.3(2) ?
C7 C6 C5 . . 121.3(3) ?
C7 C6 H6 . . 119.3 ?
C5 C6 H6 . . 119.3 ?
C6 C7 C8 . . 119.5(3) ?
C6 C7 H7 . . 120.2 ?
C8 C7 H7 . . 120.2 ?
C8 C9 C10 . . 120.9(3) ?
C8 C9 H9 . . 119.5 ?
C10 C9 H9 . . 119.5 ?
C9 C10 C5 . . 118.1(2) ?
C9 C10 C1 . . 122.2(2) ?
C5 C10 C1 . . 119.7(2) ?
C12 C11 C16 . . 118.7(2) ?
C12 C11 N1 . . 122.3(2) ?
C16 C11 N1 . . 119.0(2) ?
C13 C12 C11 . . 120.6(3) ?
C13 C12 H12 . . 119.7 ?
C11 C12 H12 . . 119.7 ?
C12 C13 C14 . . 119.4(3) ?
C12 C13 H13 . . 120.3 ?
C14 C13 H13 . . 120.3 ?
C15 C14 C13 . . 121.6(2) ?
C15 C14 N3 . . 119.2(3) ?
C13 C14 N3 . . 119.2(3) ?
C14 C15 C16 . . 118.9(2) ?
C14 C15 H15 . . 120.5 ?
C16 C15 H15 . . 120.5 ?
C15 C16 C11 . . 120.8(2) ?
C15 C16 H16 . . 119.6 ?
C11 C16 H16 . . 119.6 ?
C18 C17 C26 . . 120.0(2) ?
C17 C18 C19 . . 117.1(2) ?
C20 C19 C18 . . 121.7(3) ?
C20 C19 H19 . . 119.2 ?
C18 C19 H19 . . 119.2 ?
C19 C20 C21 . . 122.0(3) ?
C19 C20 H20 . . 119.0 ?
C21 C20 H20 . . 119.0 ?
C26 C21 C22 . . 119.5(3) ?
C26 C21 C20 . . 119.2(3) ?
C22 C21 C20 . . 121.3(3) ?
C25 C26 C21 . . 118.7(3) ?
C25 C26 C17 . . 122.0(3) ?
C21 C26 C17 . . 119.1(3) ?
C32 C27 C28 . . 118.7(2) ?
C32 C27 N4 . . 118.0(2) ?
C28 C27 N4 . . 123.2(2) ?
C29 C28 C27 . . 120.6(2) ?
C29 C28 H28 . . 119.7 ?
C27 C28 H28 . . 119.7 ?
C28 C29 C30 . . 119.3(2) ?
C28 C29 H29 . . 120.4 ?
C30 C29 H29 . . 120.4 ?
C31 C30 C29 . . 121.3(2) ?
C31 C30 N6 . . 118.8(2) ?
C29 C30 N6 . . 119.7(2) ?
C30 C31 C32 . . 119.0(2) ?
C30 C31 H31 . . 120.5 ?
C32 C31 H31 . . 120.5 ?
C31 C32 C27 . . 121.0(2) ?
C31 C32 H32 . . 119.5 ?
C27 C32 H32 . . 119.5 ?
C34 C33 H33 . . 118.7 ?
C35 C34 C33 . . 118.6(3) ?
C35 C34 H34 . . 120.7 ?
C33 C34 H34 . . 120.7 ?
C36 C35 C34 . . 119.2(3) ?
C36 C35 H35 . . 120.4 ?
C34 C35 H35 . . 120.4 ?
C35 C36 C37 . . 119.1(3) ?
C35 C36 H36 . . 120.5 ?
C37 C36 H36 . . 120.5 ?
C36 C37 H37 . . 118.5 ?
C39 C38 H38 . . 118.5 ?
C40 C39 C38 . . 118.8(3) ?
C40 C39 H39 . . 120.6 ?
C38 C39 H39 . . 120.6 ?
C41 C40 C39 . . 118.5(3) ?
C41 C40 H40 . . 120.8 ?
C39 C40 H40 . . 120.8 ?
C40 C41 C42 . . 119.4(3) ?
C40 C41 H41 . . 120.3 ?
C42 C41 H41 . . 120.3 ?
C41 C42 H42 . . 118.5 ?
C2 O1 Ni1 . . 120.00(14) ?
C18 O4 Ni1 . . 118.64(15) ?

loop_
_geom_bond_atom_site_label_1
_geom_bond_atom_site_label_2
_geom_bond_site_symmetry_2
_geom_bond_distance
_geom_bond_publ_flag
Ni1 N1 . 2.168(2) y
Ni1 N4 . 2.143(2) y
Ni1 N7 . 2.121(2) y
Ni1 N8 . 2.122(2) y
Ni1 O1 . 2.0116(16) y
Ni1 O4 . 2.0161(17) y
N1 N2 . 1.295(3) ?
N1 C11 . 1.441(3) ?
N2 C1 . 1.362(3) ?
N3 O2 . 1.222(4) ?
N3 O3 . 1.225(4) ?
N3 C14 . 1.462(3) ?
N4 N5 . 1.306(3) ?
N4 C27 . 1.434(3) ?
N5 C17 . 1.364(3) ?
N6 O5 . 1.230(3) ?
N6 C30 . 1.474(3) ?
N7 C33 . 1.333(3) ?
N7 C37 . 1.348(3) ?
N8 C38 . 1.335(3) ?
N8 C42 . 1.341(3) ?
C1 C2 . 1.437(3) ?
C1 C10 . 1.462(3) ?
C2 O1 . 1.281(3) ?
C2 C3 . 1.447(3) ?
C3 C4 . 1.350(4) ?
C3 H3 . 0.9300 ?
C4 C5 . 1.433(4) ?
C4 H4 . 0.9300 ?
C5 C6 . 1.409(4) ?
C5 C10 . 1.412(4) ?
C6 C7 . 1.363(5) ?
C6 H6 . 0.9300 ?
C7 H7 . 0.9300 ?
C8 C9 . 1.384(4) ?
C8 C7 . 1.393(5) ?
C8 H8 . 0.9300 ?
C9 C10 . 1.405(4) ?
C9 H9 . 0.9300 ?
C11 C12 . 1.388(3) ?
C11 C16 . 1.394(3) ?
C12 C13 . 1.375(4) ?
C12 H12 . 0.9300 ?
C13 C14 . 1.378(4) ?
C13 H13 . 0.9300 ?
C14 C15 . 1.367(4) ?
C15 C16 . 1.382(3) ?
C15 H15 . 0.9300 ?
C16 H16 . 0.9300 ?
C17 C18 . 1.438(4) ?
C17 C26 . 1.464(3) ?
C18 O4 . 1.284(3) ?
C18 C19 . 1.443(3) ?
C19 C20 . 1.351(4) ?
C19 H19 . 0.9300 ?
C20 C21 . 1.429(4) ?
C20 H20 . 0.9300 ?
C21 C26 . 1.409(4) ?
C22 C23 . 1.366(5) ?
C22 C21 . 1.412(4) ?
C22 H22 . 0.9300 ?
C23 C24 . 1.390(6) ?
C23 H23 . 0.9300 ?
C24 C25 . 1.388(4) ?
C24 H24 . 0.9300 ?
C25 C26 . 1.398(4) ?
C25 H25 . 0.9300 ?
C27 C32 . 1.394(3) ?
C27 C28 . 1.402(3) ?
C28 C29 . 1.374(3) ?
C28 H28 . 0.9300 ?
C29 C30 . 1.389(3) ?
C29 H29 . 0.9300 ?
C30 C31 . 1.380(3) ?
C31 C32 . 1.381(3) ?
C31 H31 . 0.9300 ?
C32 H32 . 0.9300 ?
C33 C34 . 1.381(4) ?
C33 H33 . 0.9300 ?
C34 C35 . 1.379(5) ?
C34 H34 . 0.9300 ?
C35 C36 . 1.363(5) ?
C35 H35 . 0.9300 ?
C36 C37 . 1.365(4) ?
C36 H36 . 0.9300 ?
C37 H37 . 0.9300 ?
C38 C39 . 1.382(4) ?
C38 H38 . 0.9300 ?
C39 C40 . 1.381(4) ?
C39 H39 . 0.9300 ?
C40 C41 . 1.368(4) ?
C40 H40 . 0.9300 ?
C41 C42 . 1.375(4) ?
C41 H41 . 0.9300 ?
C42 H42 . 0.9300 ?
O6 N6 . 1.222(3) ?

loop_
_geom_hbond_atom_site_label_D
_geom_hbond_atom_site_label_H
_geom_hbond_atom_site_label_A
_geom_hbond_site_symmetry_A
_geom_hbond_distance_DH
_geom_hbond_distance_HA
_geom_hbond_distance_DA
_geom_hbond_angle_DHA
_geom_hbond_publ_flag
C36 H36 O2 2_744 0.93 2.38 3.124(5) 137 yes
C41 H41 O6 2_645 0.93 2.53 3.205(4) 130 yes

loop_
_geom_torsion_atom_site_label_1
_geom_torsion_atom_site_label_2
_geom_torsion_atom_site_label_3
_geom_torsion_atom_site_label_4
_geom_torsion_site_symmetry_1
_geom_torsion_site_symmetry_2
_geom_torsion_site_symmetry_3
_geom_torsion_site_symmetry_4
_geom_torsion
_geom_torsion_publ_flag
C21 C22 C23 C24 . . . . 0.8(6) ?
C22 C23 C24 C25 . . . . -1.6(6) ?
C23 C24 C25 C26 . . . . 1.1(6) ?
O1 Ni1 N1 N2 . . . . 43.27(17) ?
O4 Ni1 N1 N2 . . . . -132.86(17) ?
N7 Ni1 N1 N2 . . . . 133.59(17) ?
N4 Ni1 N1 N2 . . . . -50.82(17) ?
O1 Ni1 N1 C11 . . . . -156.98(18) ?
O4 Ni1 N1 C11 . . . . 26.89(18) ?
N7 Ni1 N1 C11 . . . . -66.66(18) ?
N4 Ni1 N1 C11 . . . . 108.92(18) ?
C11 N1 N2 C1 . . . . 176.8(2) ?
Ni1 N1 N2 C1 . . . . -20.5(3) ?
O1 Ni1 N4 N5 . . . . -127.58(17) ?
O4 Ni1 N4 N5 . . . . 50.77(17) ?
N8 Ni1 N4 N5 . . . . 139.04(17) ?
N1 Ni1 N4 N5 . . . . -44.68(17) ?
O1 Ni1 N4 C27 . . . . 25.88(19) ?
O4 Ni1 N4 C27 . . . . -155.77(19) ?
N8 Ni1 N4 C27 . . . . -67.50(19) ?
N1 Ni1 N4 C27 . . . . 108.78(18) ?
C27 N4 N5 C17 . . . . 176.1(2) ?
Ni1 N4 N5 C17 . . . . -27.2(3) ?
O1 Ni1 N7 C33 . . . . 36.6(2) ?
O4 Ni1 N7 C33 . . . . -141.64(19) ?
N8 Ni1 N7 C33 . . . . 129.6(2) ?
N1 Ni1 N7 C33 . . . . -46.4(2) ?
O1 Ni1 N7 C37 . . . . -149.05(19) ?
O4 Ni1 N7 C37 . . . . 32.70(19) ?
N8 Ni1 N7 C37 . . . . -56.08(19) ?
N1 Ni1 N7 C37 . . . . 127.91(19) ?
O1 Ni1 N8 C38 . . . . -147.84(19) ?
O4 Ni1 N8 C38 . . . . 28.4(2) ?
N7 Ni1 N8 C38 . . . . 122.0(2) ?
N4 Ni1 N8 C38 . . . . -53.7(2) ?
O1 Ni1 N8 C42 . . . . 39.14(19) ?
O4 Ni1 N8 C42 . . . . -144.60(19) ?
N7 Ni1 N8 C42 . . . . -51.05(19) ?
N4 Ni1 N8 C42 . . . . 133.29(18) ?
N1 N2 C1 C2 . . . . -14.7(4) ?
N1 N2 C1 C10 . . . . 169.5(2) ?
N2 C1 C2 O1 . . . . 9.0(4) ?
C10 C1 C2 O1 . . . . -175.5(2) ?
N2 C1 C2 C3 . . . . -169.8(2) ?
C10 C1 C2 C3 . . . . 5.7(3) ?
O1 C2 C3 C4 . . . . 174.7(2) ?
C1 C2 C3 C4 . . . . -6.4(4) ?
C2 C3 C4 C5 . . . . 2.4(4) ?
C3 C4 C5 C6 . . . . -177.6(3) ?
C3 C4 C5 C10 . . . . 2.4(4) ?
C10 C5 C6 C7 . . . . 0.2(4) ?
C4 C5 C6 C7 . . . . -179.9(3) ?
C5 C6 C7 C8 . . . . 1.1(5) ?
C9 C8 C7 C6 . . . . -1.7(5) ?
C7 C8 C9 C10 . . . . 1.1(5) ?
C8 C9 C10 C5 . . . . 0.1(4) ?
C8 C9 C10 C1 . . . . -177.7(3) ?
C6 C5 C10 C9 . . . . -0.8(4) ?
C4 C5 C10 C9 . . . . 179.3(2) ?
C6 C5 C10 C1 . . . . 177.1(2) ?
C4 C5 C10 C1 . . . . -2.9(4) ?
N2 C1 C10 C9 . . . . -7.5(4) ?
C2 C1 C10 C9 . . . . 176.5(2) ?
N2 C1 C10 C5 . . . . 174.8(2) ?
C2 C1 C10 C5 . . . . -1.2(3) ?
N2 N1 C11 C12 . . . . 17.2(3) ?
Ni1 N1 C11 C12 . . . . -144.4(2) ?
N2 N1 C11 C16 . . . . -163.9(2) ?
Ni1 N1 C11 C16 . . . . 34.5(3) ?
C16 C11 C12 C13 . . . . -1.4(4) ?
N1 C11 C12 C13 . . . . 177.5(2) ?
C11 C12 C13 C14 . . . . -0.1(4) ?
C12 C13 C14 C15 . . . . 1.7(4) ?
C12 C13 C14 N3 . . . . -177.1(3) ?
O2 N3 C14 C15 . . . . 171.5(3) ?
O3 N3 C14 C15 . . . . -8.0(4) ?
O2 N3 C14 C13 . . . . -9.6(4) ?
O3 N3 C14 C13 . . . . 170.8(3) ?
C13 C14 C15 C16 . . . . -1.7(4) ?
N3 C14 C15 C16 . . . . 177.1(2) ?
C14 C15 C16 C11 . . . . 0.1(4) ?
C12 C11 C16 C15 . . . . 1.4(4) ?
N1 C11 C16 C15 . . . . -177.6(2) ?
N4 N5 C17 C18 . . . . -14.8(4) ?
N4 N5 C17 C26 . . . . 169.2(2) ?
N5 C17 C18 O4 . . . . 14.6(4) ?
C26 C17 C18 O4 . . . . -169.7(2) ?
N5 C17 C18 C19 . . . . -166.3(2) ?
C26 C17 C18 C19 . . . . 9.4(3) ?
O4 C18 C19 C20 . . . . 169.1(3) ?
C17 C18 C19 C20 . . . . -10.0(4) ?
C18 C19 C20 C21 . . . . 2.9(4) ?
C23 C22 C21 C26 . . . . 0.5(5) ?
C23 C22 C21 C20 . . . . 179.8(3) ?
C19 C20 C21 C26 . . . . 5.0(4) ?
C19 C20 C21 C22 . . . . -174.3(3) ?
C24 C25 C26 C21 . . . . 0.3(5) ?
C24 C25 C26 C17 . . . . -174.7(3) ?
C22 C21 C26 C25 . . . . -1.1(4) ?
C20 C21 C26 C25 . . . . 179.6(3) ?
C22 C21 C26 C17 . . . . 174.0(3) ?
C20 C21 C26 C17 . . . . -5.3(4) ?
N5 C17 C26 C25 . . . . -10.9(4) ?
C18 C17 C26 C25 . . . . 172.9(3) ?
N5 C17 C26 C21 . . . . 174.1(2) ?
C18 C17 C26 C21 . . . . -2.0(4) ?
N5 N4 C27 C32 . . . . -158.6(2) ?
Ni1 N4 C27 C32 . . . . 46.0(3) ?
N5 N4 C27 C28 . . . . 25.2(3) ?
Ni1 N4 C27 C28 . . . . -130.2(2) ?
C32 C27 C28 C29 . . . . -1.7(4) ?
N4 C27 C28 C29 . . . . 174.5(2) ?
C27 C28 C29 C30 . . . . 1.2(4) ?
C28 C29 C30 C31 . . . . 0.7(4) ?
C28 C29 C30 N6 . . . . -175.9(2) ?
O6 N6 C30 C31 . . . . -176.6(2) ?
O5 N6 C30 C31 . . . . 3.7(4) ?
O6 N6 C30 C29 . . . . 0.0(4) ?
O5 N6 C30 C29 . . . . -179.6(3) ?
C29 C30 C31 C32 . . . . -1.9(4) ?
N6 C30 C31 C32 . . . . 174.7(2) ?
C30 C31 C32 C27 . . . . 1.3(4) ?
C28 C27 C32 C31 . . . . 0.5(4) ?
N4 C27 C32 C31 . . . . -175.9(2) ?
C37 N7 C33 C34 . . . . -1.2(4) ?
Ni1 N7 C33 C34 . . . . 173.4(2) ?
N7 C33 C34 C35 . . . . 1.0(5) ?
C33 C34 C35 C36 . . . . 0.0(5) ?
C34 C35 C36 C37 . . . . -0.8(5) ?
C33 N7 C37 C36 . . . . 0.3(4) ?
Ni1 N7 C37 C36 . . . . -174.2(2) ?
C35 C36 C37 N7 . . . . 0.7(5) ?
C42 N8 C38 C39 . . . . 1.0(4) ?
Ni1 N8 C38 C39 . . . . -172.3(2) ?
N8 C38 C39 C40 . . . . 0.6(4) ?
C38 C39 C40 C41 . . . . -1.3(4) ?
C39 C40 C41 C42 . . . . 0.5(4) ?
C38 N8 C42 C41 . . . . -1.8(4) ?
Ni1 N8 C42 C41 . . . . 171.5(2) ?
C40 C41 C42 N8 . . . . 1.1(4) ?
C1 C2 O1 Ni1 . . . . 34.0(3) ?
C3 C2 O1 Ni1 . . . . -147.22(18) ?
N7 Ni1 O1 C2 . . . . -138.84(17) ?
N8 Ni1 O1 C2 . . . . 135.18(17) ?
N4 Ni1 O1 C2 . . . . 39.51(18) ?
N1 Ni1 O1 C2 . . . . -48.18(17) ?
C17 C18 O4 Ni1 . . . . 30.8(3) ?
C19 C18 O4 Ni1 . . . . -148.24(19) ?
N7 Ni1 O4 C18 . . . . 128.08(18) ?
N8 Ni1 O4 C18 . . . . -146.03(18) ?
N4 Ni1 O4 C18 . . . . -50.39(18) ?
N1 Ni1 O4 C18 . . . . 37.06(18) ?
